data_4081963
loop_
_publ_author_name
'Klosin, Jerzy'
'Fontaine, Philip P.'
'Figueroa, Ruth'
'McCann, Scott D.'
'Mort, Darrek'

_publ_section_title
;
 Preparation of New Olefin Polymerization Precatalysts by Facile
 Derivatization of Imino--Enamido ZrMe3and HfMe3Complexes
;
_journal_issue 21
_journal_name_full Organometallics
_journal_page_first 6488
_journal_paper_doi 10.1021/om4008339
_journal_volume 32
_journal_year 2013
_chemical_formula_sum 'C32 H56 Hf N4'
_chemical_formula_weight 675.30
_space_group_IT_number 14
_symmetry_cell_setting monoclinic
_symmetry_space_group_name_Hall '-P 2yn'
_symmetry_space_group_name_H-M 'P 1 21/n 1'
_atom_sites_solution_hydrogens geom
_atom_sites_solution_primary direct
_atom_sites_solution_secondary difmap
_audit_creation_method SHELXL-97
_cell_angle_alpha 90.00
_cell_angle_beta 105.9000(10)
_cell_angle_gamma 90.00
_cell_formula_units_Z 4
_cell_length_a 13.2165(3)
_cell_length_b 16.1873(3)
_cell_length_c 15.9598(3)
_cell_measurement_reflns_used 9188
_cell_measurement_temperature 100(2)
_cell_measurement_theta_max 27.95
_cell_measurement_theta_min 2.52
_cell_volume 3283.80(12)
_computing_cell_refinement 'Bruker SAINT'
_computing_data_collection 'Bruker APEX2'
_computing_data_reduction 'Bruker SAINT'
_computing_molecular_graphics 'Bruker SHELXTL'
_computing_publication_material 'Bruker SHELXTL'
_computing_structure_refinement 'SHELXL-97 (Sheldrick, 2008)'
_computing_structure_solution 'SHELXS-97 (Sheldrick, 2008)'
_diffrn_ambient_temperature 100(2)
_diffrn_measured_fraction_theta_full 0.999
_diffrn_measured_fraction_theta_max 0.999
_diffrn_measurement_device_type 'Bruker APEX-II CCD'
_diffrn_measurement_method '\f and \w scans'
_diffrn_radiation_monochromator graphite
_diffrn_radiation_source 'fine-focus sealed tube'
_diffrn_radiation_type MoK\a
_diffrn_radiation_wavelength 0.71073
_diffrn_reflns_av_R_equivalents 0.0206
_diffrn_reflns_av_sigmaI/netI 0.0104
_diffrn_reflns_limit_h_max 15
_diffrn_reflns_limit_h_min -17
_diffrn_reflns_limit_k_max 21
_diffrn_reflns_limit_k_min -21
_diffrn_reflns_limit_l_max 20
_diffrn_reflns_limit_l_min -20
_diffrn_reflns_number 73513
_diffrn_reflns_theta_full 27.50
_diffrn_reflns_theta_max 27.50
_diffrn_reflns_theta_min 1.78
_exptl_absorpt_coefficient_mu 3.201
_exptl_absorpt_correction_T_max 0.4091
_exptl_absorpt_correction_T_min 0.3920
_exptl_absorpt_correction_type multi-scan
_exptl_crystal_colour yellow
_exptl_crystal_density_diffrn 1.366
_exptl_crystal_density_method 'not measured'
_exptl_crystal_description block
_exptl_crystal_F_000 1392
_exptl_crystal_size_max 0.36
_exptl_crystal_size_mid 0.36
_exptl_crystal_size_min 0.34
_refine_diff_density_max 0.491
_refine_diff_density_min -0.575
_refine_diff_density_rms 0.060
_refine_ls_extinction_method none
_refine_ls_goodness_of_fit_ref 1.093
_refine_ls_hydrogen_treatment mixed
_refine_ls_matrix_type full
_refine_ls_number_parameters 346
_refine_ls_number_reflns 7538
_refine_ls_number_restraints 0
_refine_ls_restrained_S_all 1.093
_refine_ls_R_factor_all 0.0160
_refine_ls_R_factor_gt 0.0138
_refine_ls_shift/su_max 0.002
_refine_ls_shift/su_mean 0.000
_refine_ls_structure_factor_coef Fsqd
_refine_ls_weighting_details 'calc w=1/[\s^2^(Fo^2^)+(0.0141P)^2^+2.6398P] where P=(Fo^2^+2Fc^2^)/3'
_refine_ls_weighting_scheme calc
_refine_ls_wR_factor_gt 0.0340
_refine_ls_wR_factor_ref 0.0355
_reflns_number_gt 7057
_reflns_number_total 7538
_reflns_threshold_expression >2sigma(I)
_cod_data_source_file om4008339_si_001.cif
_cod_data_source_block 20
_cod_original_cell_volume 3283.80(11)
_cod_original_sg_symbol_H-M P2(1)/n
_cod_database_code 4081963

loop_
_symmetry_equiv_pos_as_xyz
'x, y, z'
'-x+1/2, y+1/2, -z+1/2'
'-x, -y, -z'
'x-1/2, -y-1/2, z-1/2'

loop_
_atom_site_label
_atom_site_type_symbol
_atom_site_fract_x
_atom_site_fract_y
_atom_site_fract_z
_atom_site_U_iso_or_equiv
_atom_site_adp_type
_atom_site_occupancy
_atom_site_symmetry_multiplicity
_atom_site_calc_flag
_atom_site_refinement_flags
Hf1 Hf 0.400178(5) 0.174127(4) 0.300887(4) 0.01276(2) Uani 1 1 d .
N1 N 0.28913(10) 0.13232(8) 0.16863(8) 0.0160(3) Uani 1 1 d .
N2 N 0.48246(10) 0.18683(8) 0.20247(8) 0.0129(2) Uani 1 1 d .
N3 N 0.30546(11) 0.13141(8) 0.39068(9) 0.0189(3) Uani 1 1 d .
N4 N 0.38786(11) 0.03937(8) 0.33016(8) 0.0160(3) Uani 1 1 d .
C1 C 0.32430(12) 0.13544(9) 0.10109(10) 0.0158(3) Uani 1 1 d .
C2 C 0.26608(13) 0.10630(11) 0.01120(10) 0.0220(3) Uani 1 1 d .
H2A H 0.1895 0.1126 0.0030 0.026 Uiso 1 1 calc R
H2B H 0.2809 0.0469 0.0053 0.026 Uiso 1 1 calc R
C3 C 0.29824(14) 0.15497(12) -0.05882(11) 0.0239(4) Uani 1 1 d .
H3A H 0.2774 0.2135 -0.0568 0.029 Uiso 1 1 calc R
H3B H 0.2616 0.1326 -0.1169 0.029 Uiso 1 1 calc R
C4 C 0.41663(14) 0.14945(12) -0.04481(10) 0.0232(3) Uani 1 1 d .
H4A H 0.4352 0.0929 -0.0590 0.028 Uiso 1 1 calc R
H4B H 0.4380 0.1884 -0.0847 0.028 Uiso 1 1 calc R
C5 C 0.47545(13) 0.16953(9) 0.04739(10) 0.0172(3) Uani 1 1 d .
H5 H 0.5471 0.1856 0.0588 0.021 Uiso 1 1 calc R
C6 C 0.43260(12) 0.16620(9) 0.11538(10) 0.0140(3) Uani 1 1 d .
C7 C 0.18401(12) 0.09838(10) 0.16271(11) 0.0199(3) Uani 1 1 d .
H7A H 0.1847 0.0716 0.2186 0.024 Uiso 1 1 calc R
H7B H 0.1667 0.0557 0.1166 0.024 Uiso 1 1 calc R
C8 C 0.09957(13) 0.16546(11) 0.14219(11) 0.0222(3) Uani 1 1 d .
H8A H 0.0934 0.1876 0.0832 0.027 Uiso 1 1 calc R
H8B H 0.1215 0.2113 0.1843 0.027 Uiso 1 1 calc R
C9 C -0.00805(13) 0.13364(12) 0.14621(11) 0.0260(4) Uani 1 1 d .
H9A H -0.0001 0.1067 0.2034 0.031 Uiso 1 1 calc R
H9B H -0.0560 0.1813 0.1424 0.031 Uiso 1 1 calc R
C10 C -0.05822(15) 0.07255(14) 0.07451(14) 0.0359(5) Uani 1 1 d .
H10A H -0.0159 0.0220 0.0821 0.054 Uiso 1 1 calc R
H10B H -0.0616 0.0971 0.0177 0.054 Uiso 1 1 calc R
H10C H -0.1295 0.0592 0.0775 0.054 Uiso 1 1 calc R
C11 C 0.58388(12) 0.22442(9) 0.21252(9) 0.0132(3) Uani 1 1 d .
C12 C 0.59029(12) 0.30715(10) 0.18705(9) 0.0149(3) Uani 1 1 d .
C13 C 0.68860(13) 0.34076(10) 0.19110(10) 0.0181(3) Uani 1 1 d .
H13 H 0.6929 0.3963 0.1730 0.022 Uiso 1 1 calc R
C14 C 0.77991(13) 0.29532(10) 0.22079(10) 0.0192(3) Uani 1 1 d .
H14 H 0.8461 0.3190 0.2224 0.023 Uiso 1 1 calc R
C15 C 0.77380(12) 0.21492(10) 0.24819(10) 0.0178(3) Uani 1 1 d .
H15 H 0.8366 0.1839 0.2699 0.021 Uiso 1 1 calc R
C16 C 0.67702(12) 0.17844(9) 0.24461(10) 0.0140(3) Uani 1 1 d .
C17 C 0.49419(13) 0.36228(9) 0.15726(10) 0.0168(3) Uani 1 1 d .
H17 H 0.4305 0.3279 0.1543 0.020 Uiso 1 1 calc R
C18 C 0.49900(15) 0.43091(10) 0.22451(12) 0.0250(4) Uani 1 1 d .
H18A H 0.5589 0.4672 0.2263 0.037 Uiso 1 1 calc R
H18B H 0.5075 0.4062 0.2821 0.037 Uiso 1 1 calc R
H18C H 0.4337 0.4631 0.2081 0.037 Uiso 1 1 calc R
C19 C 0.48323(14) 0.39867(11) 0.06672(11) 0.0254(4) Uani 1 1 d .
H19A H 0.4754 0.3538 0.0242 0.038 Uiso 1 1 calc R
H19B H 0.5461 0.4310 0.0675 0.038 Uiso 1 1 calc R
H19C H 0.4211 0.4345 0.0505 0.038 Uiso 1 1 calc R
C20 C 0.67455(12) 0.08917(9) 0.27241(10) 0.0163(3) Uani 1 1 d .
H20 H 0.6053 0.0793 0.2847 0.020 Uiso 1 1 calc R
C21 C 0.76120(14) 0.06980(10) 0.35585(10) 0.0212(3) Uani 1 1 d .
H21A H 0.7602 0.1114 0.4003 0.032 Uiso 1 1 calc R
H21B H 0.8298 0.0707 0.3434 0.032 Uiso 1 1 calc R
H21C H 0.7490 0.0150 0.3773 0.032 Uiso 1 1 calc R
C22 C 0.68117(14) 0.03137(10) 0.19794(11) 0.0226(3) Uani 1 1 d .
H22A H 0.7499 0.0377 0.1864 0.034 Uiso 1 1 calc R
H22B H 0.6254 0.0454 0.1453 0.034 Uiso 1 1 calc R
H22C H 0.6724 -0.0259 0.2144 0.034 Uiso 1 1 calc R
C23 C 0.30947(13) 0.29591(10) 0.28253(11) 0.0215(3) Uani 1 1 d .
H23A H 0.2995 0.3157 0.2228 0.032 Uiso 1 1 calc R
H23B H 0.3493 0.3370 0.3236 0.032 Uiso 1 1 calc R
H23C H 0.2407 0.2873 0.2933 0.032 Uiso 1 1 calc R
C24 C 0.54718(13) 0.21145(10) 0.40677(10) 0.0193(3) Uani 1 1 d .
H24A H 0.5661 0.2685 0.3969 0.029 Uiso 1 1 calc R
H24B H 0.6054 0.1745 0.4050 0.029 Uiso 1 1 calc R
H24C H 0.5333 0.2074 0.4639 0.029 Uiso 1 1 calc R
C25 C 0.32766(12) 0.05189(10) 0.38378(10) 0.0166(3) Uani 1 1 d .
C26 C 0.28857(14) -0.01780(11) 0.42922(11) 0.0235(3) Uani 1 1 d .
H26A H 0.2456 0.0047 0.4651 0.035 Uiso 1 1 calc R
H26B H 0.3487 -0.0477 0.4664 0.035 Uiso 1 1 calc R
H26C H 0.2459 -0.0556 0.3857 0.035 Uiso 1 1 calc R
C27 C 0.41564(13) -0.04457(10) 0.30963(10) 0.0194(3) Uani 1 1 d .
H27 H 0.3587 -0.0828 0.3159 0.023 Uiso 1 1 calc R
C28 C 0.42111(15) -0.04900(10) 0.21565(11) 0.0239(3) Uani 1 1 d .
H28A H 0.4708 -0.0074 0.2062 0.036 Uiso 1 1 calc R
H28B H 0.3512 -0.0383 0.1762 0.036 Uiso 1 1 calc R
H28C H 0.4449 -0.1041 0.2040 0.036 Uiso 1 1 calc R
C29 C 0.51857(15) -0.07251(11) 0.37329(12) 0.0271(4) Uani 1 1 d .
H29A H 0.5128 -0.0681 0.4330 0.041 Uiso 1 1 calc R
H29B H 0.5762 -0.0373 0.3666 0.041 Uiso 1 1 calc R
H29C H 0.5328 -0.1300 0.3611 0.041 Uiso 1 1 calc R
C30 C 0.24251(15) 0.16101(11) 0.44740(11) 0.0227(3) Uani 1 1 d .
H30 H 0.2490 0.1200 0.4955 0.027 Uiso 1 1 calc R
C31 C 0.12681(16) 0.16778(13) 0.39733(13) 0.0320(4) Uani 1 1 d .
H31A H 0.0997 0.1129 0.3767 0.048 Uiso 1 1 calc R
H31B H 0.1194 0.2048 0.3474 0.048 Uiso 1 1 calc R
H31C H 0.0869 0.1900 0.4357 0.048 Uiso 1 1 calc R
C32 C 0.28501(17) 0.24341(12) 0.48782(12) 0.0302(4) Uani 1 1 d .
H32A H 0.2734 0.2857 0.4422 0.045 Uiso 1 1 calc R
H32B H 0.3605 0.2383 0.5161 0.045 Uiso 1 1 calc R
H32C H 0.2485 0.2593 0.5312 0.045 Uiso 1 1 calc R

loop_
_atom_site_aniso_label
_atom_site_aniso_U_11
_atom_site_aniso_U_22
_atom_site_aniso_U_33
_atom_site_aniso_U_23
_atom_site_aniso_U_13
_atom_site_aniso_U_12
Hf1 0.01401(4) 0.01282(4) 0.01217(3) 0.00078(2) 0.00480(2) 0.00012(2)
N1 0.0141(6) 0.0164(6) 0.0168(6) 0.0031(5) 0.0030(5) -0.0007(5)
N2 0.0128(6) 0.0131(6) 0.0125(6) -0.0007(4) 0.0028(5) -0.0016(5)
N3 0.0229(7) 0.0190(7) 0.0173(6) 0.0007(5) 0.0095(5) 0.0003(6)
N4 0.0186(7) 0.0137(6) 0.0163(6) 0.0016(5) 0.0056(5) -0.0001(5)
C1 0.0157(7) 0.0144(7) 0.0159(7) 0.0008(6) 0.0018(6) -0.0001(6)
C2 0.0180(8) 0.0293(9) 0.0172(7) -0.0032(6) 0.0022(6) -0.0063(7)
C3 0.0216(9) 0.0349(9) 0.0134(7) -0.0018(7) 0.0018(6) -0.0033(7)
C4 0.0223(9) 0.0334(9) 0.0142(7) -0.0054(7) 0.0052(6) -0.0050(7)
C5 0.0160(8) 0.0199(8) 0.0158(7) -0.0031(6) 0.0045(6) -0.0024(6)
C6 0.0145(7) 0.0120(7) 0.0145(7) -0.0004(5) 0.0022(6) -0.0002(5)
C7 0.0142(8) 0.0240(8) 0.0204(8) 0.0048(6) 0.0031(6) -0.0037(6)
C8 0.0177(8) 0.0274(9) 0.0213(8) 0.0057(6) 0.0049(6) 0.0007(7)
C9 0.0163(8) 0.0376(10) 0.0243(8) 0.0059(7) 0.0062(7) 0.0011(7)
C10 0.0183(9) 0.0461(12) 0.0410(11) -0.0028(9) 0.0039(8) -0.0061(8)
C11 0.0146(7) 0.0148(7) 0.0105(6) -0.0030(5) 0.0042(5) -0.0024(6)
C12 0.0164(8) 0.0152(7) 0.0129(7) -0.0017(5) 0.0037(6) -0.0011(6)
C13 0.0211(8) 0.0165(7) 0.0171(7) -0.0004(6) 0.0057(6) -0.0048(6)
C14 0.0160(8) 0.0235(8) 0.0191(7) -0.0026(6) 0.0067(6) -0.0062(6)
C15 0.0143(7) 0.0214(8) 0.0172(7) -0.0014(6) 0.0036(6) 0.0008(6)
C16 0.0157(7) 0.0150(7) 0.0118(7) -0.0018(5) 0.0045(6) -0.0007(6)
C17 0.0187(8) 0.0134(7) 0.0187(7) 0.0015(6) 0.0057(6) 0.0003(6)
C18 0.0270(9) 0.0191(8) 0.0295(9) -0.0051(7) 0.0090(7) -0.0003(7)
C19 0.0245(9) 0.0282(9) 0.0237(8) 0.0079(7) 0.0068(7) 0.0059(7)
C20 0.0160(7) 0.0151(7) 0.0175(7) -0.0002(6) 0.0044(6) 0.0013(6)
C21 0.0231(8) 0.0202(8) 0.0186(8) 0.0011(6) 0.0029(6) 0.0036(6)
C22 0.0264(9) 0.0186(8) 0.0209(8) -0.0028(6) 0.0031(7) 0.0032(7)
C23 0.0198(8) 0.0235(8) 0.0244(8) 0.0076(7) 0.0114(7) 0.0051(7)
C24 0.0182(8) 0.0211(8) 0.0220(8) -0.0059(6) 0.0111(6) -0.0035(6)
C25 0.0156(7) 0.0196(7) 0.0131(7) 0.0018(6) 0.0016(6) -0.0032(6)
C26 0.0265(9) 0.0229(8) 0.0232(8) 0.0030(7) 0.0103(7) -0.0048(7)
C27 0.0222(8) 0.0134(7) 0.0238(8) 0.0002(6) 0.0081(7) -0.0014(6)
C28 0.0285(9) 0.0191(8) 0.0254(8) -0.0045(6) 0.0094(7) -0.0011(7)
C29 0.0261(9) 0.0237(9) 0.0314(9) 0.0075(7) 0.0075(7) 0.0063(7)
C30 0.0280(9) 0.0249(8) 0.0202(8) 0.0016(6) 0.0147(7) 0.0008(7)
C31 0.0264(10) 0.0411(11) 0.0337(10) -0.0010(8) 0.0171(8) 0.0012(8)
C32 0.0413(11) 0.0301(9) 0.0236(9) -0.0062(7) 0.0164(8) -0.0017(8)

loop_
_atom_type_symbol
_atom_type_description
_atom_type_scat_dispersion_real
_atom_type_scat_dispersion_imag
_atom_type_scat_source
C C 0.0033 0.0016 'International Tables Vol C Tables 4.2.6.8 and 6.1.1.4'
H H 0.0000 0.0000 'International Tables Vol C Tables 4.2.6.8 and 6.1.1.4'
N N 0.0061 0.0033 'International Tables Vol C Tables 4.2.6.8 and 6.1.1.4'
Hf Hf -0.5830 6.1852 'International Tables Vol C Tables 4.2.6.8 and 6.1.1.4'

loop_
_geom_angle_atom_site_label_1
_geom_angle_atom_site_label_2
_geom_angle_atom_site_label_3
_geom_angle
N2 Hf1 N4 108.94(5)
N2 Hf1 N3 166.73(5)
N4 Hf1 N3 59.03(5)
N2 Hf1 C24 90.99(5)
N4 Hf1 C24 101.47(5)
N3 Hf1 C24 96.83(5)
N2 Hf1 C23 100.16(5)
N4 Hf1 C23 143.08(5)
N3 Hf1 C23 89.02(5)
C24 Hf1 C23 100.20(6)
N2 Hf1 N1 71.55(5)
N4 Hf1 N1 80.91(5)
N3 Hf1 N1 99.56(5)
C24 Hf1 N1 162.01(5)
C23 Hf1 N1 87.48(6)
N2 Hf1 C25 138.30(5)
N4 Hf1 C25 29.54(5)
N3 Hf1 C25 29.49(5)
C24 Hf1 C25 100.14(5)
C23 Hf1 C25 116.83(5)
N1 Hf1 C25 90.63(4)
C1 N1 C7 120.79(13)
C1 N1 Hf1 117.88(10)
C7 N1 Hf1 121.22(10)
C6 N2 C11 112.36(12)
C6 N2 Hf1 120.36(10)
C11 N2 Hf1 126.88(9)
C25 N3 C30 122.79(13)
C25 N3 Hf1 94.05(9)
C30 N3 Hf1 143.07(11)
C25 N4 C27 120.90(13)
C25 N4 Hf1 94.34(9)
C27 N4 Hf1 144.67(10)
N1 C1 C6 116.26(14)
N1 C1 C2 125.33(14)
C6 C1 C2 118.33(13)
C1 C2 C3 111.42(14)
C1 C2 H2A 109.3
C3 C2 H2A 109.3
C1 C2 H2B 109.3
C3 C2 H2B 109.3
H2A C2 H2B 108.0
C2 C3 C4 110.18(14)
C2 C3 H3A 109.6
C4 C3 H3A 109.6
C2 C3 H3B 109.6
C4 C3 H3B 109.6
H3A C3 H3B 108.1
C5 C4 C3 111.56(14)
C5 C4 H4A 109.3
C3 C4 H4A 109.3
C5 C4 H4B 109.3
C3 C4 H4B 109.3
H4A C4 H4B 108.0
C6 C5 C4 123.98(15)
C6 C5 H5 118.0
C4 C5 H5 118.0
C5 C6 N2 126.62(14)
C5 C6 C1 119.39(14)
N2 C6 C1 113.94(13)
N1 C7 C8 111.70(13)
N1 C7 H7A 109.3
C8 C7 H7A 109.3
N1 C7 H7B 109.3
C8 C7 H7B 109.3
H7A C7 H7B 107.9
C7 C8 C9 112.63(14)
C7 C8 H8A 109.1
C9 C8 H8A 109.1
C7 C8 H8B 109.1
C9 C8 H8B 109.1
H8A C8 H8B 107.8
C10 C9 C8 113.96(15)
C10 C9 H9A 108.8
C8 C9 H9A 108.8
C10 C9 H9B 108.8
C8 C9 H9B 108.8
H9A C9 H9B 107.7
C9 C10 H10A 109.5
C9 C10 H10B 109.5
H10A C10 H10B 109.5
C9 C10 H10C 109.5
H10A C10 H10C 109.5
H10B C10 H10C 109.5
C12 C11 C16 119.42(14)
C12 C11 N2 119.82(13)
C16 C11 N2 120.72(13)
C13 C12 C11 119.13(14)
C13 C12 C17 118.32(14)
C11 C12 C17 122.53(14)
C14 C13 C12 121.58(15)
C14 C13 H13 119.2
C12 C13 H13 119.2
C13 C14 C15 119.24(15)
C13 C14 H14 120.4
C15 C14 H14 120.4
C14 C15 C16 121.18(15)
C14 C15 H15 119.4
C16 C15 H15 119.4
C15 C16 C11 119.40(14)
C15 C16 C20 119.00(14)
C11 C16 C20 121.57(14)
C12 C17 C19 112.13(13)
C12 C17 C18 109.62(13)
C19 C17 C18 110.92(14)
C12 C17 H17 108.0
C19 C17 H17 108.0
C18 C17 H17 108.0
C17 C18 H18A 109.5
C17 C18 H18B 109.5
H18A C18 H18B 109.5
C17 C18 H18C 109.5
H18A C18 H18C 109.5
H18B C18 H18C 109.5
C17 C19 H19A 109.5
C17 C19 H19B 109.5
H19A C19 H19B 109.5
C17 C19 H19C 109.5
H19A C19 H19C 109.5
H19B C19 H19C 109.5
C16 C20 C21 112.26(13)
C16 C20 C22 110.16(13)
C21 C20 C22 111.15(13)
C16 C20 H20 107.7
C21 C20 H20 107.7
C22 C20 H20 107.7
C20 C21 H21A 109.5
C20 C21 H21B 109.5
H21A C21 H21B 109.5
C20 C21 H21C 109.5
H21A C21 H21C 109.5
H21B C21 H21C 109.5
C20 C22 H22A 109.5
C20 C22 H22B 109.5
H22A C22 H22B 109.5
C20 C22 H22C 109.5
H22A C22 H22C 109.5
H22B C22 H22C 109.5
Hf1 C23 H23A 109.5
Hf1 C23 H23B 109.5
H23A C23 H23B 109.5
Hf1 C23 H23C 109.5
H23A C23 H23C 109.5
H23B C23 H23C 109.5
Hf1 C24 H24A 109.5
Hf1 C24 H24B 109.5
H24A C24 H24B 109.5
Hf1 C24 H24C 109.5
H24A C24 H24C 109.5
H24B C24 H24C 109.5
N3 C25 N4 112.56(13)
N3 C25 C26 124.85(14)
N4 C25 C26 122.57(14)
N3 C25 Hf1 56.46(8)
N4 C25 Hf1 56.12(8)
C26 C25 Hf1 178.68(12)
C25 C26 H26A 109.5
C25 C26 H26B 109.5
H26A C26 H26B 109.5
C25 C26 H26C 109.5
H26A C26 H26C 109.5
H26B C26 H26C 109.5
N4 C27 C28 110.22(13)
N4 C27 C29 110.95(14)
C28 C27 C29 111.56(14)
N4 C27 H27 108.0
C28 C27 H27 108.0
C29 C27 H27 108.0
C27 C28 H28A 109.5
C27 C28 H28B 109.5
H28A C28 H28B 109.5
C27 C28 H28C 109.5
H28A C28 H28C 109.5
H28B C28 H28C 109.5
C27 C29 H29A 109.5
C27 C29 H29B 109.5
H29A C29 H29B 109.5
C27 C29 H29C 109.5
H29A C29 H29C 109.5
H29B C29 H29C 109.5
N3 C30 C32 110.00(14)
N3 C30 C31 110.93(14)
C32 C30 C31 111.13(16)
N3 C30 H30 108.2
C32 C30 H30 108.2
C31 C30 H30 108.2
C30 C31 H31A 109.5
C30 C31 H31B 109.5
H31A C31 H31B 109.5
C30 C31 H31C 109.5
H31A C31 H31C 109.5
H31B C31 H31C 109.5
C30 C32 H32A 109.5
C30 C32 H32B 109.5
H32A C32 H32B 109.5
C30 C32 H32C 109.5
H32A C32 H32C 109.5
H32B C32 H32C 109.5

loop_
_geom_bond_atom_site_label_1
_geom_bond_atom_site_label_2
_geom_bond_distance
Hf1 N2 2.1514(13)
Hf1 N4 2.2461(13)
Hf1 N3 2.2543(13)
Hf1 C24 2.2796(16)
Hf1 C23 2.2841(16)
Hf1 N1 2.3173(13)
Hf1 C25 2.6978(15)
N1 C1 1.287(2)
N1 C7 1.473(2)
N2 C6 1.4056(19)
N2 C11 1.4404(19)
N3 C25 1.332(2)
N3 C30 1.468(2)
N4 C25 1.334(2)
N4 C27 1.468(2)
C1 C6 1.473(2)
C1 C2 1.506(2)
C2 C3 1.520(2)
C2 H2A 0.9900
C2 H2B 0.9900
C3 C4 1.521(2)
C3 H3A 0.9900
C3 H3B 0.9900
C4 C5 1.500(2)
C4 H4A 0.9900
C4 H4B 0.9900
C5 C6 1.356(2)
C5 H5 0.9500
C7 C8 1.527(2)
C7 H7A 0.9900
C7 H7B 0.9900
C8 C9 1.530(2)
C8 H8A 0.9900
C8 H8B 0.9900
C9 C10 1.520(3)
C9 H9A 0.9900
C9 H9B 0.9900
C10 H10A 0.9800
C10 H10B 0.9800
C10 H10C 0.9800
C11 C12 1.409(2)
C11 C16 1.409(2)
C12 C13 1.394(2)
C12 C17 1.518(2)
C13 C14 1.382(2)
C13 H13 0.9500
C14 C15 1.382(2)
C14 H14 0.9500
C15 C16 1.396(2)
C15 H15 0.9500
C16 C20 1.515(2)
C17 C19 1.530(2)
C17 C18 1.534(2)
C17 H17 1.0000
C18 H18A 0.9800
C18 H18B 0.9800
C18 H18C 0.9800
C19 H19A 0.9800
C19 H19B 0.9800
C19 H19C 0.9800
C20 C21 1.532(2)
C20 C22 1.534(2)
C20 H20 1.0000
C21 H21A 0.9800
C21 H21B 0.9800
C21 H21C 0.9800
C22 H22A 0.9800
C22 H22B 0.9800
C22 H22C 0.9800
C23 H23A 0.9800
C23 H23B 0.9800
C23 H23C 0.9800
C24 H24A 0.9800
C24 H24B 0.9800
C24 H24C 0.9800
C25 C26 1.507(2)
C26 H26A 0.9800
C26 H26B 0.9800
C26 H26C 0.9800
C27 C28 1.523(2)
C27 C29 1.527(2)
C27 H27 1.0000
C28 H28A 0.9800
C28 H28B 0.9800
C28 H28C 0.9800
C29 H29A 0.9800
C29 H29B 0.9800
C29 H29C 0.9800
C30 C32 1.521(2)
C30 C31 1.523(3)
C30 H30 1.0000
C31 H31A 0.9800
C31 H31B 0.9800
C31 H31C 0.9800
C32 H32A 0.9800
C32 H32B 0.9800
C32 H32C 0.9800
